data_1553670
loop_
_publ_author_name
'Zhang, Xiaohong'
'Shi, Jun'
'Shen, Guangyu'
'Gou, Fei'
'Cheng, Jinghui'
'Zhou, Xiangge'
'Xiang, Haifeng'

_publ_section_title
;
 Non-conjugated fluorescent molecular cages of salicylaldehyde-based
 tri-Schiff bases: AIE, enantiomers, mechanochromism, anion hosts/probes,
 and cell imaging properties
;
_journal_issue 6
_journal_name_full 'Materials Chemistry Frontiers'
_journal_page_first 1041
_journal_paper_doi 10.1039/C7QM00097A
_journal_volume 1
_journal_year 2017
_chemical_formula_moiety 'C30 H34 N4 O6'
_chemical_formula_sum 'C30 H34 N4 O6'
_chemical_formula_weight 546.61
_space_group_crystal_system orthorhombic
_space_group_IT_number 19
_space_group_name_Hall 'P 2ac 2ab'
_space_group_name_H-M_alt 'P 21 21 21'
_atom_sites_solution_hydrogens geom
_atom_sites_solution_primary direct
_audit_creation_date 2016-05-09
_audit_creation_method
;
Olex2 1.2
(compiled 2016.02.19 svn.r3266 for OlexSys, GUI svn.r5155)
;
_audit_update_record
;
2016-09-18 deposited with the CCDC.
2017-04-10 downloaded from the CCDC.
;
_cell_angle_alpha 90
_cell_angle_beta 90
_cell_angle_gamma 90
_cell_formula_units_Z 4
_cell_length_a 6.29545(12)
_cell_length_b 15.9502(4)
_cell_length_c 28.8235(7)
_cell_measurement_reflns_used 3410
_cell_measurement_temperature 293(2)
_cell_measurement_theta_max 72.5750
_cell_measurement_theta_min 8.1560
_cell_volume 2894.27(12)
_computing_cell_refinement
;
CrysAlisPro, Agilent Technologies,
Version 1.171.37.35 (release 13-08-2014 CrysAlis171 .NET)
(compiled Aug 13 2014,18:06:01)
;
_computing_data_collection
;
CrysAlisPro, Agilent Technologies,
Version 1.171.37.35 (release 13-08-2014 CrysAlis171 .NET)
(compiled Aug 13 2014,18:06:01)
;
_computing_data_reduction
;
CrysAlisPro, Agilent Technologies,
Version 1.171.37.35 (release 13-08-2014 CrysAlis171 .NET)
(compiled Aug 13 2014,18:06:01)
;
_computing_molecular_graphics 'Olex2 (Dolomanov et al., 2009)'
_computing_publication_material 'Olex2 (Dolomanov et al., 2009)'
_computing_structure_refinement 'ShelXL (Sheldrick, 2015)'
_computing_structure_solution 'ShelXT (Sheldrick, 2015)'
_diffrn_ambient_temperature 293(2)
_diffrn_detector 'CCD plate'
_diffrn_detector_area_resol_mean 15.9595
_diffrn_detector_type EosS2
_diffrn_measured_fraction_theta_full 0.998
_diffrn_measured_fraction_theta_max 0.986
_diffrn_measurement_details
;
#__ type_ start__ end____ width___ exp.time_
  1 omega   20.00  104.00   1.0000    3.5200
omega____ theta____ kappa____ phi______ frames
    -       36.5421   57.0000   30.0000 84

#__ type_ start__ end____ width___ exp.time_
  2 omega   20.00  104.00   1.0000    3.5200
omega____ theta____ kappa____ phi______ frames
    -       36.5421   57.0000   60.0000 84

#__ type_ start__ end____ width___ exp.time_
  3 omega   23.00   90.00   1.0000    3.5200
omega____ theta____ kappa____ phi______ frames
    -       36.5421 -125.0000   90.0000 67

#__ type_ start__ end____ width___ exp.time_
  4 omega    1.00   75.00   1.0000    3.5200
omega____ theta____ kappa____ phi______ frames
    -       36.5421  -99.0000  120.0000 74

#__ type_ start__ end____ width___ exp.time_
  5 omega   38.00   91.00   1.0000   14.0800
omega____ theta____ kappa____ phi______ frames
    -      108.0000  -30.0000 -120.0000 53

#__ type_ start__ end____ width___ exp.time_
  6 omega   40.00   98.00   1.0000   14.0800
omega____ theta____ kappa____ phi______ frames
    -      108.0000  -45.0000 -120.0000 58

#__ type_ start__ end____ width___ exp.time_
  7 omega   38.00   91.00   1.0000   14.0800
omega____ theta____ kappa____ phi______ frames
    -      108.0000  -30.0000  120.0000 53

#__ type_ start__ end____ width___ exp.time_
  8 omega   40.00   98.00   1.0000   14.0800
omega____ theta____ kappa____ phi______ frames
    -      108.0000  -45.0000   30.0000 58

#__ type_ start__ end____ width___ exp.time_
  9 omega   39.00  109.00   1.0000   14.0800
omega____ theta____ kappa____ phi______ frames
    -      108.0000  -94.0000 -120.0000 70

#__ type_ start__ end____ width___ exp.time_
 10 omega   40.00   97.00   1.0000   14.0800
omega____ theta____ kappa____ phi______ frames
    -      108.0000  -45.0000   90.0000 57

#__ type_ start__ end____ width___ exp.time_
 11 omega   53.00   87.00   1.0000   14.0800
omega____ theta____ kappa____ phi______ frames
    -      108.0000  -30.0000 -180.0000 34
;
_diffrn_measurement_device 'four-circle diffractometer'
_diffrn_measurement_device_type 'New Gemini, Dual, Cu at zero, EosS2'
_diffrn_measurement_method '\w scans'
_diffrn_orient_matrix_UB_11 0.0715273000
_diffrn_orient_matrix_UB_12 -0.0852044000
_diffrn_orient_matrix_UB_13 0.0198593000
_diffrn_orient_matrix_UB_21 -0.0742730000
_diffrn_orient_matrix_UB_22 -0.0437927000
_diffrn_orient_matrix_UB_23 -0.0447718000
_diffrn_orient_matrix_UB_31 0.2219944000
_diffrn_orient_matrix_UB_32 0.0127700000
_diffrn_orient_matrix_UB_33 -0.0212766000
_diffrn_radiation_monochromator graphite
_diffrn_radiation_probe x-ray
_diffrn_radiation_type CuK\a
_diffrn_radiation_wavelength 1.54184
_diffrn_reflns_av_R_equivalents 0.0252
_diffrn_reflns_av_unetI/netI 0.0362
_diffrn_reflns_Laue_measured_fraction_full 0.998
_diffrn_reflns_Laue_measured_fraction_max 0.986
_diffrn_reflns_limit_h_max 7
_diffrn_reflns_limit_h_min -5
_diffrn_reflns_limit_k_max 19
_diffrn_reflns_limit_k_min -15
_diffrn_reflns_limit_l_max 30
_diffrn_reflns_limit_l_min -35
_diffrn_reflns_number 9429
_diffrn_reflns_point_group_measured_fraction_full 0.961
_diffrn_reflns_point_group_measured_fraction_max 0.936
_diffrn_reflns_theta_full 67.684
_diffrn_reflns_theta_max 72.517
_diffrn_reflns_theta_min 5.756
_diffrn_source 'Enhance (Cu) X-ray Source'
_exptl_absorpt_coefficient_mu 0.724
_exptl_absorpt_correction_T_max 1.00000
_exptl_absorpt_correction_T_min 0.28952
_exptl_absorpt_correction_type multi-scan
_exptl_absorpt_process_details
;
CrysAlisPro, Agilent Technologies,
Version 1.171.37.35 (release 13-08-2014 CrysAlis171 .NET)
(compiled Aug 13 2014,18:06:01)
Empirical absorption correction using spherical harmonics,
 implemented in SCALE3 ABSPACK scaling algorithm.
;
_exptl_crystal_colour 'clear yellowish yellow'
_exptl_crystal_colour_lustre clear
_exptl_crystal_colour_modifier yellowish
_exptl_crystal_colour_primary yellow
_exptl_crystal_density_diffrn 1.254
_exptl_crystal_description needle
_exptl_crystal_F_000 1160
_exptl_crystal_size_max 0.8
_exptl_crystal_size_mid 0.3
_exptl_crystal_size_min 0.2
_refine_diff_density_max 0.288
_refine_diff_density_min -0.243
_refine_diff_density_rms 0.051
_refine_ls_abs_structure_details
;
 Flack x determined using 1652 quotients [(I+)-(I-)]/[(I+)+(I-)]
 (Parsons, Flack and Wagner, Acta Cryst. B69 (2013) 249-259).
;
_refine_ls_abs_structure_Flack 0.11(17)
_refine_ls_extinction_method none
_refine_ls_goodness_of_fit_ref 1.028
_refine_ls_hydrogen_treatment constr
_refine_ls_matrix_type full
_refine_ls_number_parameters 407
_refine_ls_number_reflns 5372
_refine_ls_number_restraints 0
_refine_ls_restrained_S_all 1.028
_refine_ls_R_factor_all 0.0621
_refine_ls_R_factor_gt 0.0576
_refine_ls_shift/su_max 0.000
_refine_ls_shift/su_mean 0.000
_refine_ls_structure_factor_coef Fsqd
_refine_ls_weighting_details 'w=1/[\s^2^(Fo^2^)+(0.1064P)^2^+0.0689P] where P=(Fo^2^+2Fc^2^)/3'
_refine_ls_weighting_scheme calc
_refine_ls_wR_factor_gt 0.1545
_refine_ls_wR_factor_ref 0.1640
_reflns_Friedel_coverage 0.652
_reflns_Friedel_fraction_full 0.911
_reflns_Friedel_fraction_max 0.868
_reflns_number_gt 4829
_reflns_number_total 5372
_reflns_threshold_expression 'I > 2\s(I)'
_cod_data_source_file c7qm00097a2.cif
_cod_data_source_block zxg-zxh-2
_cod_original_cell_volume 2894.28(12)
_cod_database_code 1553670
_shelx_space_group_comment
;
The symmetry employed for this shelxl refinement is uniquely defined
by the following loop, which should always be used as a source of
symmetry information in preference to the above space-group names.
They are only intended as comments.
;
_reflns_odcompleteness_completeness 99.77
_reflns_odcompleteness_iscentric 1
_reflns_odcompleteness_theta 66.97
_olex2_refinement_description
;
1. Fixed Uiso
 At 1.2 times of:
  All C(H) groups, All C(H,H) groups
 At 1.5 times of:
  All C(H,H,H) groups, All O(H) groups
2. Rigid bond restraints
 C00O
 with sigma for 1-2 distances of 0.02 and sigma for 1-3 distances of 0.01
3. Uiso/Uaniso restraints and constraints
C00O: within 2A with sigma of 0.007 and sigma for terminal atoms of 0.001
4. Others
 Sof(C0)=Sof(H0)=1-FVAR(1)
 Sof(C013)=Sof(H013)=FVAR(1)
 Sof(C2A)=Sof(H2AA)=1-FVAR(2)
 Sof(C2)=Sof(H2A)=FVAR(2)
 Sof(N1A)=1-FVAR(3)
 Sof(N1)=FVAR(3)
 Sof(C3A)=Sof(H3A)=1-FVAR(4)
 Sof(C3)=Sof(H2B)=FVAR(4)
5.a Secondary CH2 refined with riding coordinates:
 C00L(H00A,H00B), C00M(H00C,H00D), C00O(H00E,H00H), C00P(H00I,H00L)
5.b Aromatic/amide H refined with riding coordinates:
 C00F(H00F), C00G(H00G), C00J(H00J), C00K(H00K), C00Q(H00Q), C00R(H00R),
 C00S(H00S), C00T(H00T), C00V(H00V), C00Y(H00Y), C00Z(H00Z), C013(H013), C0(H0),
  C2A(H2AA), C3A(H3A)
5.c Idealised Me refined as rotating group:
 C00U(H00M,H00N,H00O), C00X(H00P,H00U,H00W), C012(H01A,H01B,H01C)
5.d Idealised tetrahedral OH refined as rotating group:
 O001(H001), O002(H002), O009(H009)
;
_shelx_shelxl_version_number 2014/7
_olex2_date_sample_data_collection 2016-05-06
_olex2_submission_special_instructions 'No special instructions were received'

loop_
_space_group_symop_operation_xyz
'x, y, z'
'-x+1/2, -y, z+1/2'
'-x, y+1/2, -z+1/2'
'x+1/2, -y+1/2, -z'

loop_
_atom_site_label
_atom_site_type_symbol
_atom_site_fract_x
_atom_site_fract_y
_atom_site_fract_z
_atom_site_U_iso_or_equiv
_atom_site_adp_type
_atom_site_occupancy
_atom_site_site_symmetry_order
_atom_site_calc_flag
_atom_site_refinement_flags_posn
_atom_site_refinement_flags_adp
_atom_site_refinement_flags_occupancy
_atom_site_disorder_assembly
_atom_site_disorder_group
O001 O 0.2053(4) 0.26138(14) 0.64107(10) 0.0640(6) Uani 1 1 d . . . . .
H001 H 0.3076 0.2657 0.6236 0.096 Uiso 1 1 calc GR . . . .
O002 O 1.3024(4) 0.56514(16) 0.65945(8) 0.0637(6) Uani 1 1 d . . . . .
H002 H 1.1963 0.5428 0.6485 0.096 Uiso 1 1 calc GR . . . .
O003 O 1.6453(4) 0.61799(18) 0.70076(9) 0.0720(7) Uani 1 1 d . . . . .
O004 O -0.1399(4) 0.23008(16) 0.68783(10) 0.0705(7) Uani 1 1 d . . . . .
N005 N 0.5085(4) 0.20946(18) 0.58863(9) 0.0577(6) Uani 1 1 d . . . . .
N006 N 0.9866(5) 0.46452(18) 0.65537(9) 0.0587(6) Uani 1 1 d . . . . .
N007 N 0.6428(4) 0.37870(18) 0.56166(12) 0.0643(7) Uani 1 1 d . . . . .
O008 O -0.1483(6) 0.6709(2) 0.38729(12) 0.0920(9) Uani 1 1 d . . . . .
O009 O 0.0655(7) 0.5747(2) 0.44400(15) 0.1062(13) Uani 1 1 d . . . . .
H009 H 0.1364 0.5516 0.4642 0.159 Uiso 1 1 calc GR . . . .
C00A C 1.3627(5) 0.52391(18) 0.69753(10) 0.0501(6) Uani 1 1 d . . . . .
C00B C 0.2432(5) 0.1171(2) 0.61786(10) 0.0554(7) Uani 1 1 d . . . . .
C00C C 0.1368(5) 0.18166(19) 0.64117(11) 0.0518(6) Uani 1 1 d . . . . .
C00D C 1.5482(5) 0.5509(2) 0.72051(11) 0.0571(7) Uani 1 1 d . . . . .
C00E C 1.2502(5) 0.45517(19) 0.71476(11) 0.0534(6) Uani 1 1 d . . . . .
C00F C 0.4353(6) 0.1360(2) 0.59155(11) 0.0575(7) Uani 1 1 d . . . . .
H00F H 0.5059 0.0927 0.5765 0.069 Uiso 1 1 calc R . . . .
C00G C 1.0587(6) 0.4273(2) 0.69129(12) 0.0584(7) Uani 1 1 d . . . . .
H00G H 0.9862 0.3810 0.7028 0.070 Uiso 1 1 calc R . . . .
C00H C -0.0492(5) 0.1632(2) 0.66623(12) 0.0571(7) Uani 1 1 d . . . . .
C00I C 0.0324(7) 0.7050(2) 0.40602(13) 0.0705(9) Uani 1 1 d . . . . .
C00J C 1.5013(7) 0.4430(3) 0.77731(13) 0.0741(10) Uani 1 1 d . . . . .
H00J H 1.5465 0.4164 0.8043 0.089 Uiso 1 1 calc R . . . .
C00K C -0.1281(6) 0.0825(2) 0.66675(13) 0.0660(8) Uani 1 1 d . . . . .
H00K H -0.2525 0.0704 0.6828 0.079 Uiso 1 1 calc R . . . .
C00L C 0.8369(5) 0.4086(2) 0.58426(13) 0.0632(8) Uani 1 1 d . . . . .
H00A H 0.8928 0.4563 0.5673 0.076 Uiso 1 1 calc R . . . .
H00B H 0.9432 0.3646 0.5838 0.076 Uiso 1 1 calc R . . . .
C00M C 0.7931(6) 0.4337(2) 0.63340(13) 0.0655(8) Uani 1 1 d . . . . .
H00C H 0.6854 0.4772 0.6339 0.079 Uiso 1 1 calc R . . . .
H00D H 0.7394 0.3858 0.6505 0.079 Uiso 1 1 calc R . . . .
C00N C 0.1444(8) 0.6515(2) 0.43581(14) 0.0727(10) Uani 1 1 d . . . . .
C00O C 0.6760(6) 0.3050(2) 0.53348(11) 0.0587(7) Uani 1 1 d . U . . .
H00E H 0.8027 0.3127 0.5148 0.070 Uiso 1 1 calc R . . . .
H00H H 0.5566 0.2983 0.5125 0.070 Uiso 1 1 calc R . . . .
C00P C 0.7000(6) 0.2262(2) 0.56235(13) 0.0642(8) Uani 1 1 d . . . . .
H00I H 0.7300 0.1791 0.5421 0.077 Uiso 1 1 calc R . . . .
H00L H 0.8187 0.2327 0.5835 0.077 Uiso 1 1 calc R . . . .
C00Q C 1.6150(6) 0.5105(2) 0.76003(13) 0.0662(8) Uani 1 1 d . . . . .
H00Q H 1.7369 0.5286 0.7752 0.079 Uiso 1 1 calc R . . . .
C00R C 0.1635(7) 0.0356(2) 0.61922(13) 0.0684(9) Uani 1 1 d . . . . .
H00R H 0.2348 -0.0074 0.6040 0.082 Uiso 1 1 calc R . . . .
C00S C 1.3226(7) 0.4150(2) 0.75491(13) 0.0680(9) Uani 1 1 d . . . . .
H00S H 1.2491 0.3689 0.7665 0.082 Uiso 1 1 calc R . . . .
C00T C -0.0198(8) 0.0190(2) 0.64298(16) 0.0770(10) Uani 1 1 d . . . . .
H00T H -0.0734 -0.0353 0.6434 0.092 Uiso 1 1 calc R . . . .
C00U C 1.8279(6) 0.6514(3) 0.72235(16) 0.0799(11) Uani 1 1 d . . . . .
H00M H 1.8807 0.6976 0.7044 0.120 Uiso 1 1 calc GR . . . .
H00N H 1.9353 0.6088 0.7244 0.120 Uiso 1 1 calc GR . . . .
H00O H 1.7921 0.6706 0.7529 0.120 Uiso 1 1 calc GR . . . .
C00V C 0.1101(9) 0.7839(3) 0.39763(16) 0.0849(12) Uani 1 1 d . . . . .
H00V H 0.0352 0.8196 0.3781 0.102 Uiso 1 1 calc R . . . .
C00W C 0.3350(9) 0.6792(3) 0.45550(15) 0.0817(11) Uani 1 1 d . . . . .
C00X C -0.3297(6) 0.2161(3) 0.71334(16) 0.0786(11) Uani 1 1 d . . . . .
H00P H -0.4351 0.1920 0.6933 0.118 Uiso 1 1 calc GR . . . .
H00U H -0.3809 0.2684 0.7254 0.118 Uiso 1 1 calc GR . . . .
H00W H -0.3013 0.1784 0.7386 0.118 Uiso 1 1 calc GR . . . .
C00Y C 0.2959(10) 0.8113(3) 0.4175(2) 0.0967(14) Uani 1 1 d . . . . .
H00Y H 0.3457 0.8650 0.4111 0.116 Uiso 1 1 calc R . . . .
C00Z C 0.4078(9) 0.7600(3) 0.44651(18) 0.0897(13) Uani 1 1 d . . . . .
H00Z H 0.5324 0.7791 0.4603 0.108 Uiso 1 1 calc R . . . .
C012 C -0.2566(10) 0.7189(4) 0.3534(2) 0.1040(17) Uani 1 1 d . . . . .
H01A H -0.1588 0.7353 0.3295 0.156 Uiso 1 1 calc GR . . . .
H01B H -0.3160 0.7680 0.3676 0.156 Uiso 1 1 calc GR . . . .
H01C H -0.3685 0.6859 0.3400 0.156 Uiso 1 1 calc GR . . . .
C013 C 0.490(2) 0.6189(5) 0.4768(4) 0.074(3) Uani 0.67(3) 1 d . . P A 1
H013 H 0.6248 0.6373 0.4850 0.089 Uiso 0.67(3) 1 calc R . P A 1
N1 N 0.4388(10) 0.5440(3) 0.4837(2) 0.068(2) Uani 0.610(14) 1 d . . P A 1
C2 C 0.5959(11) 0.4855(5) 0.5028(3) 0.074(2) Uani 0.609(12) 1 d . . P A 1
H2A H 0.7379 0.4948 0.4955 0.089 Uiso 0.609(12) 1 calc R . P A 1
C0 C 0.404(3) 0.6318(9) 0.4965(7) 0.063(5) Uani 0.33(3) 1 d . . P A 2
H0 H 0.5107 0.6556 0.5145 0.076 Uiso 0.33(3) 1 calc R . P A 2
C2A C 0.4481(19) 0.5117(7) 0.5452(4) 0.077(4) Uani 0.391(12) 1 d . . P A 2
H2AA H 0.4798 0.5427 0.5716 0.092 Uiso 0.391(12) 1 calc R . P A 2
N1A N 0.3318(16) 0.5615(6) 0.5094(4) 0.075(4) Uani 0.390(14) 1 d . . P A 2
C3 C 0.5675(18) 0.4441(7) 0.5199(5) 0.062(4) Uani 0.41(2) 1 d . . P A 1
H2B H 0.4315 0.4273 0.5115 0.075 Uiso 0.41(2) 1 calc R . P A 1
C3A C 0.5060(10) 0.4451(4) 0.5472(3) 0.056(3) Uani 0.59(2) 1 d . . P A 2
H3A H 0.4080 0.4170 0.5287 0.067 Uiso 0.59(2) 1 calc R . P A 2

loop_
_atom_site_aniso_label
_atom_site_aniso_U_11
_atom_site_aniso_U_22
_atom_site_aniso_U_33
_atom_site_aniso_U_23
_atom_site_aniso_U_13
_atom_site_aniso_U_12
O001 0.0575(12) 0.0473(11) 0.0871(16) 0.0035(11) 0.0133(11) 0.0022(10)
O002 0.0648(12) 0.0699(14) 0.0566(11) 0.0093(11) -0.0099(10) -0.0136(12)
O003 0.0658(13) 0.0836(17) 0.0667(13) 0.0016(13) -0.0051(11) -0.0220(14)
O004 0.0585(12) 0.0608(13) 0.0923(17) 0.0068(12) 0.0209(12) 0.0048(11)
N005 0.0586(13) 0.0566(14) 0.0578(13) 0.0063(11) 0.0046(11) 0.0117(12)
N006 0.0567(13) 0.0586(14) 0.0609(14) -0.0069(12) -0.0003(11) -0.0058(12)
N007 0.0537(13) 0.0559(15) 0.0835(18) -0.0089(14) -0.0151(13) 0.0060(12)
O008 0.102(2) 0.0750(17) 0.099(2) 0.0065(16) -0.0301(19) 0.0204(17)
O009 0.130(3) 0.0656(16) 0.123(3) 0.0264(17) -0.059(2) -0.0114(19)
C00A 0.0539(14) 0.0489(14) 0.0476(13) -0.0054(11) 0.0001(11) 0.0034(12)
C00B 0.0637(16) 0.0517(15) 0.0509(13) 0.0050(12) -0.0036(13) 0.0041(14)
C00C 0.0505(13) 0.0493(14) 0.0554(14) 0.0058(12) -0.0048(11) 0.0046(12)
C00D 0.0558(15) 0.0628(17) 0.0528(14) -0.0085(13) 0.0011(12) 0.0018(14)
C00E 0.0601(16) 0.0451(14) 0.0550(14) -0.0043(12) 0.0021(13) 0.0062(12)
C00F 0.0677(17) 0.0520(16) 0.0529(15) 0.0026(12) -0.0004(13) 0.0105(14)
C00G 0.0649(17) 0.0469(15) 0.0634(17) -0.0044(13) 0.0073(14) -0.0054(14)
C00H 0.0544(15) 0.0566(16) 0.0604(16) 0.0089(13) -0.0016(13) 0.0013(14)
C00I 0.088(2) 0.0630(19) 0.0609(18) 0.0039(15) -0.0042(17) 0.0214(19)
C00J 0.085(2) 0.071(2) 0.0668(19) 0.0064(17) -0.0142(18) 0.022(2)
C00K 0.0639(17) 0.066(2) 0.0680(18) 0.0095(16) -0.0003(15) -0.0104(16)
C00L 0.0500(15) 0.0626(19) 0.077(2) -0.0098(16) -0.0046(15) 0.0021(14)
C00M 0.0555(16) 0.071(2) 0.0696(19) -0.0049(16) 0.0009(14) -0.0103(16)
C00N 0.096(3) 0.0547(18) 0.068(2) 0.0062(15) -0.014(2) 0.0116(19)
C00O 0.0664(17) 0.0602(18) 0.0494(14) 0.0028(13) -0.0051(13) -0.0036(15)
C00P 0.0650(17) 0.0614(18) 0.0662(18) 0.0072(15) 0.0140(15) 0.0118(16)
C00Q 0.0597(16) 0.076(2) 0.0632(17) -0.0085(16) -0.0101(15) 0.0131(17)
C00R 0.089(2) 0.0522(17) 0.0638(18) -0.0047(15) 0.0017(18) -0.0022(18)
C00S 0.085(2) 0.0487(16) 0.071(2) 0.0067(15) 0.0033(18) 0.0083(17)
C00T 0.094(3) 0.0552(18) 0.082(2) 0.0029(17) -0.002(2) -0.0186(19)
C00U 0.0612(19) 0.094(3) 0.085(2) -0.015(2) -0.0017(18) -0.016(2)
C00V 0.105(3) 0.068(2) 0.081(2) 0.018(2) 0.002(2) 0.021(2)
C00W 0.106(3) 0.061(2) 0.078(2) 0.0087(19) -0.021(2) 0.005(2)
C00X 0.062(2) 0.086(3) 0.088(2) 0.008(2) 0.0186(19) 0.004(2)
C00Y 0.108(3) 0.067(2) 0.115(4) 0.021(3) 0.003(3) 0.007(3)
C00Z 0.100(3) 0.069(2) 0.099(3) 0.009(2) -0.012(3) -0.004(2)
C012 0.118(4) 0.093(3) 0.101(3) 0.003(3) -0.035(3) 0.036(3)
C013 0.079(5) 0.078(4) 0.065(5) 0.013(4) -0.009(5) 0.002(4)
N1 0.077(4) 0.063(3) 0.063(3) 0.012(2) -0.009(3) 0.012(3)
C2 0.070(4) 0.078(5) 0.074(4) 0.031(4) 0.004(3) 0.012(3)
C0 0.066(8) 0.072(8) 0.052(8) -0.004(5) 0.000(7) 0.005(6)
C2A 0.095(7) 0.068(6) 0.067(5) -0.004(4) -0.017(5) 0.029(6)
N1A 0.074(6) 0.077(6) 0.074(6) -0.003(4) -0.018(5) 0.027(5)
C3 0.065(5) 0.064(6) 0.058(9) 0.003(5) -0.006(6) 0.007(4)
C3A 0.049(3) 0.065(4) 0.054(5) 0.006(3) -0.005(3) 0.007(2)

loop_
_atom_type_symbol
_atom_type_description
_atom_type_scat_dispersion_real
_atom_type_scat_dispersion_imag
_atom_type_scat_source
C C 0.0181 0.0091 'International Tables Vol C Tables 4.2.6.8 and 6.1.1.4'
H H 0.0000 0.0000 'International Tables Vol C Tables 4.2.6.8 and 6.1.1.4'
N N 0.0311 0.0180 'International Tables Vol C Tables 4.2.6.8 and 6.1.1.4'
O O 0.0492 0.0322 'International Tables Vol C Tables 4.2.6.8 and 6.1.1.4'

loop_
_geom_angle_atom_site_label_1
_geom_angle_atom_site_label_2
_geom_angle_atom_site_label_3
_geom_angle
C00C O001 H001 109.5
C00A O002 H002 109.5
C00D O003 C00U 118.7(3)
C00H O004 C00X 117.8(3)
C00F N005 C00P 120.7(3)
C00G N006 C00M 119.5(3)
C00L N007 C3 110.8(4)
C00O N007 C00L 113.2(3)
C00O N007 C3 98.3(5)
C3A N007 C00L 113.1(3)
C3A N007 C00O 121.8(4)
C00I O008 C012 117.2(4)
C00N O009 H009 109.5
O002 C00A C00D 118.1(3)
O002 C00A C00E 122.4(3)
C00E C00A C00D 119.5(3)
C00C C00B C00F 119.6(3)
C00R C00B C00C 120.0(3)
C00R C00B C00F 120.4(3)
O001 C00C C00B 122.8(3)
O001 C00C C00H 117.8(3)
C00B C00C C00H 119.4(3)
O003 C00D C00A 114.6(3)
O003 C00D C00Q 125.4(3)
C00Q C00D C00A 120.0(3)
C00A C00E C00G 119.7(3)
C00A C00E C00S 119.3(3)
C00S C00E C00G 121.0(3)
N005 C00F C00B 122.0(3)
N005 C00F H00F 119.0
C00B C00F H00F 119.0
N006 C00G C00E 122.1(3)
N006 C00G H00G 119.0
C00E C00G H00G 119.0
O004 C00H C00C 114.8(3)
O004 C00H C00K 125.1(3)
C00K C00H C00C 120.0(3)
O008 C00I C00N 114.7(4)
C00V C00I O008 126.1(4)
C00V C00I C00N 119.1(4)
C00Q C00J H00J 119.8
C00S C00J H00J 119.8
C00S C00J C00Q 120.5(3)
C00H C00K H00K 120.2
C00H C00K C00T 119.6(3)
C00T C00K H00K 120.2
N007 C00L H00A 109.5
N007 C00L H00B 109.5
N007 C00L C00M 110.8(3)
H00A C00L H00B 108.1
C00M C00L H00A 109.5
C00M C00L H00B 109.5
N006 C00M C00L 110.3(3)
N006 C00M H00C 109.6
N006 C00M H00D 109.6
C00L C00M H00C 109.6
C00L C00M H00D 109.6
H00C C00M H00D 108.1
O009 C00N C00I 118.5(4)
O009 C00N C00W 122.3(3)
C00W C00N C00I 119.2(4)
N007 C00O H00E 109.1
N007 C00O H00H 109.1
N007 C00O C00P 112.4(3)
H00E C00O H00H 107.9
C00P C00O H00E 109.1
C00P C00O H00H 109.1
N005 C00P C00O 110.9(3)
N005 C00P H00I 109.5
N005 C00P H00L 109.5
C00O C00P H00I 109.5
C00O C00P H00L 109.5
H00I C00P H00L 108.0
C00D C00Q C00J 120.3(3)
C00D C00Q H00Q 119.9
C00J C00Q H00Q 119.9
C00B C00R H00R 120.1
C00T C00R C00B 119.9(4)
C00T C00R H00R 120.1
C00E C00S H00S 119.8
C00J C00S C00E 120.5(4)
C00J C00S H00S 119.8
C00K C00T H00T 119.5
C00R C00T C00K 121.1(3)
C00R C00T H00T 119.5
O003 C00U H00M 109.5
O003 C00U H00N 109.5
O003 C00U H00O 109.5
H00M C00U H00N 109.5
H00M C00U H00O 109.5
H00N C00U H00O 109.5
C00I C00V H00V 119.2
C00I C00V C00Y 121.5(4)
C00Y C00V H00V 119.2
C00N C00W C013 121.4(4)
C00N C00W C0 114.7(7)
C00Z C00W C00N 119.9(4)
C00Z C00W C013 117.1(5)
C00Z C00W C0 121.9(7)
O004 C00X H00P 109.5
O004 C00X H00U 109.5
O004 C00X H00W 109.5
H00P C00X H00U 109.5
H00P C00X H00W 109.5
H00U C00X H00W 109.5
C00V C00Y H00Y 119.9
C00Z C00Y C00V 120.2(5)
C00Z C00Y H00Y 119.9
C00W C00Z H00Z 120.1
C00Y C00Z C00W 119.9(5)
C00Y C00Z H00Z 120.1
O008 C012 H01A 109.5
O008 C012 H01B 109.5
O008 C012 H01C 109.5
H01A C012 H01B 109.5
H01A C012 H01C 109.5
H01B C012 H01C 109.5
C00W C013 H013 119.7
N1 C013 C00W 120.6(7)
N1 C013 H013 119.7
C013 N1 C2 119.6(7)
N1 C2 H2A 117.5
C3 C2 N1 125.1(11)
C3 C2 H2A 117.5
C00W C0 H0 117.0
N1A C0 C00W 125.9(10)
N1A C0 H0 117.0
N1A C2A H2AA 112.9
C3A C2A H2AA 112.9
C3A C2A N1A 134.1(10)
C0 N1A C2A 119.9(10)
N007 C3 H2B 105.7
C2 C3 N007 148.7(11)
C2 C3 H2B 105.7
N007 C3A H3A 102.2
C2A C3A N007 155.7(8)
C2A C3A H3A 102.2

loop_
_geom_bond_atom_site_label_1
_geom_bond_atom_site_label_2
_geom_bond_distance
O001 H001 0.8200
O001 C00C 1.343(4)
O002 H002 0.8200
O002 C00A 1.335(4)
O003 C00D 1.358(4)
O003 C00U 1.412(5)
O004 C00H 1.360(4)
O004 C00X 1.421(4)
N005 C00F 1.261(4)
N005 C00P 1.449(4)
N006 C00G 1.277(5)
N006 C00M 1.458(4)
N007 C00L 1.464(4)
N007 C00O 1.444(4)
N007 C3 1.663(13)
N007 C3A 1.427(6)
O008 C00I 1.372(6)
O008 C012 1.416(5)
O009 H009 0.8200
O009 C00N 1.343(5)
C00A C00D 1.410(4)
C00A C00E 1.396(4)
C00B C00C 1.400(4)
C00B C00F 1.459(5)
C00B C00R 1.395(5)
C00C C00H 1.407(4)
C00D C00Q 1.374(5)
C00E C00G 1.452(5)
C00E C00S 1.399(5)
C00F H00F 0.9300
C00G H00G 0.9300
C00H C00K 1.380(5)
C00I C00N 1.400(5)
C00I C00V 1.372(7)
C00J H00J 0.9300
C00J C00Q 1.386(6)
C00J C00S 1.372(6)
C00K H00K 0.9300
C00K C00T 1.400(6)
C00L H00A 0.9700
C00L H00B 0.9700
C00L C00M 1.497(5)
C00M H00C 0.9700
C00M H00D 0.9700
C00N C00W 1.399(7)
C00O H00E 0.9700
C00O H00H 0.9700
C00O C00P 1.515(5)
C00P H00I 0.9700
C00P H00L 0.9700
C00Q H00Q 0.9300
C00R H00R 0.9300
C00R C00T 1.367(6)
C00S H00S 0.9300
C00T H00T 0.9300
C00U H00M 0.9600
C00U H00N 0.9600
C00U H00O 0.9600
C00V H00V 0.9300
C00V C00Y 1.374(8)
C00W C00Z 1.393(6)
C00W C013 1.500(9)
C00W C0 1.468(14)
C00X H00P 0.9600
C00X H00U 0.9600
C00X H00W 0.9600
C00Y H00Y 0.9300
C00Y C00Z 1.366(7)
C00Z H00Z 0.9300
C012 H01A 0.9600
C012 H01B 0.9600
C012 H01C 0.9600
C013 H013 0.9300
C013 N1 1.253(9)
N1 C2 1.468(9)
C2 H2A 0.9300
C2 C3 0.842(14)
C0 H0 0.9300
C0 N1A 1.267(17)
C2A H2AA 0.9300
C2A N1A 1.492(12)
C2A C3A 1.125(11)
C3 H2B 0.9300
C3A H3A 0.9300
